data_4119989
loop_
_publ_author_name
'Ying-Feng Han'
'Guo-Xin Jin'
'F. Ekkehardt Hahn'

_publ_section_title
;
 Postsynthetic Modification of Dicarbene-Derived Metallacycles via
 Photochemical [2 + 2] Cycloaddition
;
_journal_name_full 'Journal of the American Chemical Society'
_journal_page_first 9263
_journal_page_last 9266
_journal_paper_doi 10.1021/ja4032067
_journal_volume 135
_journal_year 2013
_chemical_formula_moiety 'C56 H64 Ag2 N8, 2(F6 P), 2(C2 H3 N)'
_chemical_formula_sum 'C60 H70 Ag2 F12 N10 P2'
_chemical_formula_weight 1436.94
_chemical_name_systematic
; 
 ? 
;
_space_group_IT_number 2
_symmetry_cell_setting triclinic
_symmetry_space_group_name_Hall '-P 1'
_symmetry_space_group_name_H-M 'P -1'
_atom_sites_solution_hydrogens geom
_atom_sites_solution_primary direct
_atom_sites_solution_secondary difmap
_audit_creation_method SHELXL-97
_cell_angle_alpha 102.6720(10)
_cell_angle_beta 109.0550(10)
_cell_angle_gamma 111.0600(10)
_cell_formula_units_Z 1
_cell_length_a 11.7685(2)
_cell_length_b 12.2958(2)
_cell_length_c 13.1428(2)
_cell_measurement_reflns_used 9980
_cell_measurement_temperature 153(2)
_cell_measurement_theta_max 31.34706
_cell_measurement_theta_min 2.5955
_cell_volume 1550.51(5)
_computing_cell_refinement 'Bruker SAINT'
_computing_data_collection 'Bruker APEX2'
_computing_data_reduction 'Bruker SAINT'
_computing_molecular_graphics 'Bruker SHELXTL'
_computing_publication_material 'Bruker SHELXTL'
_computing_structure_refinement 'SHELXL-97 (Sheldrick, 2008)'
_computing_structure_solution 'SHELXS-97 (Sheldrick, 2008)'
_diffrn_ambient_temperature 153(2)
_diffrn_measured_fraction_theta_full 0.991
_diffrn_measured_fraction_theta_max 0.991
_diffrn_measurement_device_type 'Bruker APEX-II CCD'
_diffrn_measurement_method '\f and \w scans'
_diffrn_radiation_monochromator 'Goebel mirror'
_diffrn_radiation_source microsource
_diffrn_radiation_type MoK\a
_diffrn_radiation_wavelength 0.71073
_diffrn_reflns_av_R_equivalents 0.0199
_diffrn_reflns_av_sigmaI/netI 0.0264
_diffrn_reflns_limit_h_max 16
_diffrn_reflns_limit_h_min -16
_diffrn_reflns_limit_k_max 17
_diffrn_reflns_limit_k_min -17
_diffrn_reflns_limit_l_max 18
_diffrn_reflns_limit_l_min -18
_diffrn_reflns_number 22567
_diffrn_reflns_theta_full 30.00
_diffrn_reflns_theta_max 30.00
_diffrn_reflns_theta_min 1.92
_exptl_absorpt_coefficient_mu 0.767
_exptl_absorpt_correction_T_max 0.9370
_exptl_absorpt_correction_T_min 0.8605
_exptl_absorpt_correction_type numerical
_exptl_absorpt_process_details
; 
 numerical correction included in APEX2 package (Bruker AXS, 2012)
;
_exptl_crystal_colour colourless
_exptl_crystal_density_diffrn 1.539
_exptl_crystal_description prism
_exptl_crystal_F_000 732
_exptl_crystal_size_max 0.20
_exptl_crystal_size_mid 0.09
_exptl_crystal_size_min 0.09
_refine_diff_density_max 1.342
_refine_diff_density_min -0.658
_refine_diff_density_rms 0.099
_refine_ls_extinction_method none
_refine_ls_goodness_of_fit_ref 1.035
_refine_ls_hydrogen_treatment constr
_refine_ls_matrix_type full
_refine_ls_number_parameters 391
_refine_ls_number_reflns 8980
_refine_ls_number_restraints 0
_refine_ls_restrained_S_all 1.035
_refine_ls_R_factor_all 0.0510
_refine_ls_R_factor_gt 0.0434
_refine_ls_shift/su_max 0.002
_refine_ls_shift/su_mean 0.000
_refine_ls_structure_factor_coef Fsqd
_refine_ls_weighting_details 'calc w=1/[\s^2^(Fo^2^)+(0.0596P)^2^+2.2504P] where P=(Fo^2^+2Fc^2^)/3'
_refine_ls_weighting_scheme calc
_refine_ls_wR_factor_gt 0.1132
_refine_ls_wR_factor_ref 0.1197
_reflns_number_gt 7844
_reflns_number_total 8980
_reflns_threshold_expression >2sigma(I)
_cod_data_source_file ja4032067_si_002.cif
_cod_data_source_block structureneu
_cod_original_cell_volume 1550.51(4)
_cod_database_code 4119989

loop_
_symmetry_equiv_pos_as_xyz
'x, y, z'
'-x, -y, -z'

loop_
_atom_site_label
_atom_site_type_symbol
_atom_site_fract_x
_atom_site_fract_y
_atom_site_fract_z
_atom_site_U_iso_or_equiv
_atom_site_adp_type
_atom_site_occupancy
_atom_site_symmetry_multiplicity
_atom_site_calc_flag
_atom_site_refinement_flags
Ag1 Ag 0.92333(2) 0.629377(17) -0.513903(15) 0.02805(7) Uani 1 1 d .
N1 N 0.7260(2) 0.46931(19) -0.43525(18) 0.0275(4) Uani 1 1 d .
N2 N 0.7136(2) 0.3496(2) -0.58775(18) 0.0301(5) Uani 1 1 d .
N3 N 0.8541(2) 1.0967(2) 0.43475(18) 0.0275(4) Uani 1 1 d .
N4 N 0.8706(2) 1.2151(2) 0.58989(19) 0.0292(4) Uani 1 1 d .
C1 C 0.7818(3) 0.4705(2) -0.5107(2) 0.0274(5) Uani 1 1 d .
C2 C 0.6159(3) 0.2752(3) -0.5624(2) 0.0358(6) Uani 1 1 d .
H2 H 0.5548 0.1878 -0.6047 0.043 Uiso 1 1 calc R
C3 C 0.6238(3) 0.3505(2) -0.4660(3) 0.0357(6) Uani 1 1 d .
H3 H 0.5697 0.3264 -0.4269 0.043 Uiso 1 1 calc R
C4 C 0.7364(3) 0.3038(3) -0.6882(2) 0.0375(6) Uani 1 1 d .
H4A H 0.7475 0.2276 -0.6887 0.045 Uiso 1 1 calc R
H4B H 0.8218 0.3691 -0.6802 0.045 Uiso 1 1 calc R
C5 C 0.6209(4) 0.2720(3) -0.8028(3) 0.0408(7) Uani 1 1 d .
H5A H 0.6388 0.2358 -0.8674 0.049 Uiso 1 1 calc R
H5B H 0.5356 0.2067 -0.8106 0.049 Uiso 1 1 calc R
C6 C 0.6013(4) 0.3838(3) -0.8145(3) 0.0441(7) Uani 1 1 d .
H6A H 0.6863 0.4496 -0.8067 0.053 Uiso 1 1 calc R
H6B H 0.5817 0.4195 -0.7511 0.053 Uiso 1 1 calc R
C7 C 0.4853(4) 0.3471(4) -0.9313(3) 0.0523(8) Uani 1 1 d .
H7A H 0.5018 0.3068 -0.9943 0.079 Uiso 1 1 calc R
H7B H 0.4798 0.4228 -0.9390 0.079 Uiso 1 1 calc R
H7C H 0.3996 0.2882 -0.9361 0.079 Uiso 1 1 calc R
C8 C 0.7676(3) 0.5787(2) -0.3372(2) 0.0278(5) Uani 1 1 d .
C9 C 0.8995(3) 0.6408(2) -0.2510(2) 0.0311(5) Uani 1 1 d .
H9 H 0.9620 0.6098 -0.2539 0.037 Uiso 1 1 calc R
C10 C 0.9398(3) 0.7507(2) -0.1587(2) 0.0311(5) Uani 1 1 d .
H10 H 1.0300 0.7931 -0.0979 0.037 Uiso 1 1 calc R
C11 C 0.8500(3) 0.7989(2) -0.1546(2) 0.0289(5) Uani 1 1 d .
C12 C 0.7177(3) 0.7325(3) -0.2411(2) 0.0364(6) Uani 1 1 d .
H12 H 0.6546 0.7626 -0.2381 0.044 Uiso 1 1 calc R
C13 C 0.6751(3) 0.6224(3) -0.3324(2) 0.0361(6) Uani 1 1 d .
H13 H 0.5836 0.5775 -0.3910 0.043 Uiso 1 1 calc R
C14 C 0.8956(3) 0.9248(2) -0.0642(2) 0.0274(5) Uani 1 1 d .
H14 H 0.8156 0.9380 -0.0681 0.033 Uiso 1 1 calc R
C15 C 0.9287(3) 1.2160(2) 0.5167(2) 0.0273(5) Uani 1 1 d .
C16 C 0.7613(3) 1.0994(3) 0.5543(2) 0.0340(6) Uani 1 1 d .
H16 H 0.7048 1.0768 0.5918 0.041 Uiso 1 1 calc R
C17 C 0.7500(3) 1.0244(3) 0.4555(2) 0.0331(5) Uani 1 1 d .
H17 H 0.6837 0.9389 0.4095 0.040 Uiso 1 1 calc R
C18 C 0.9203(3) 1.3242(3) 0.6952(2) 0.0345(6) Uani 1 1 d .
H18A H 0.8446 1.3166 0.7156 0.041 Uiso 1 1 calc R
H18B H 0.9505 1.4019 0.6789 0.041 Uiso 1 1 calc R
C19 C 1.0366(3) 1.3361(3) 0.7978(2) 0.0342(6) Uani 1 1 d .
H19A H 1.1120 1.3427 0.7773 0.041 Uiso 1 1 calc R
H19B H 1.0063 1.2591 0.8152 0.041 Uiso 1 1 calc R
C20 C 1.0880(3) 1.4505(3) 0.9052(3) 0.0434(7) Uani 1 1 d .
H20A H 1.0122 1.4437 0.9253 0.052 Uiso 1 1 calc R
H20B H 1.1180 1.5272 0.8875 0.052 Uiso 1 1 calc R
C21 C 1.2050(4) 1.4643(4) 1.0095(3) 0.0566(9) Uani 1 1 d .
H21A H 1.1762 1.3884 1.0273 0.085 Uiso 1 1 calc R
H21B H 1.2322 1.5379 1.0769 0.085 Uiso 1 1 calc R
H21C H 1.2821 1.4756 0.9918 0.085 Uiso 1 1 calc R
C22 C 0.8821(3) 1.0537(2) 0.3393(2) 0.0288(5) Uani 1 1 d .
C23 C 1.0083(3) 1.0585(3) 0.3625(2) 0.0323(5) Uani 1 1 d .
H23 H 1.0736 1.0870 0.4407 0.039 Uiso 1 1 calc R
C24 C 1.0388(3) 1.0217(3) 0.2717(2) 0.0338(6) Uani 1 1 d .
H24 H 1.1248 1.0245 0.2881 0.041 Uiso 1 1 calc R
C25 C 0.9450(3) 0.9809(2) 0.1569(2) 0.0294(5) Uani 1 1 d .
C26 C 0.8184(3) 0.9735(3) 0.1353(2) 0.0349(6) Uani 1 1 d .
H26 H 0.7525 0.9433 0.0570 0.042 Uiso 1 1 calc R
C27 C 0.7853(3) 1.0096(3) 0.2266(2) 0.0342(6) Uani 1 1 d .
H27 H 0.6980 1.0037 0.2106 0.041 Uiso 1 1 calc R
C28 C 0.9914(3) 0.9558(2) 0.0635(2) 0.0272(5) Uani 1 1 d .
H28 H 1.0222 0.8902 0.0667 0.033 Uiso 1 1 calc R
P1 P 0.64900(7) 0.11974(7) 0.83196(6) 0.03102(15) Uani 1 1 d .
F1 F 0.7965(3) 0.2305(3) 0.8939(4) 0.1152(13) Uani 1 1 d .
F2 F 0.6818(3) 0.0670(3) 0.9323(2) 0.0779(8) Uani 1 1 d .
F3 F 0.7008(4) 0.0368(3) 0.7681(3) 0.0844(9) Uani 1 1 d .
F4 F 0.6160(3) 0.1681(3) 0.7296(3) 0.0838(9) Uani 1 1 d .
F5 F 0.5961(3) 0.1980(3) 0.8959(3) 0.0813(8) Uani 1 1 d .
F6 F 0.4998(2) 0.0039(2) 0.7666(3) 0.0718(7) Uani 1 1 d .
N60 N 0.6514(6) 0.6772(5) 0.4152(5) 0.0925(15) Uani 1 1 d .
C60 C 0.6368(9) 0.7047(6) 0.2249(5) 0.110(3) Uani 1 1 d .
H60A H 0.7249 0.7706 0.2401 0.166 Uiso 1 1 calc R
H60B H 0.5663 0.7299 0.1955 0.166 Uiso 1 1 calc R
H60C H 0.6145 0.6255 0.1666 0.166 Uiso 1 1 calc R
C61 C 0.6438(4) 0.6873(4) 0.3310(4) 0.0562(9) Uani 1 1 d .

loop_
_atom_site_aniso_label
_atom_site_aniso_U_11
_atom_site_aniso_U_22
_atom_site_aniso_U_33
_atom_site_aniso_U_23
_atom_site_aniso_U_13
_atom_site_aniso_U_12
Ag1 0.03281(11) 0.02634(10) 0.02190(10) 0.00499(7) 0.01297(8) 0.01247(8)
N1 0.0315(10) 0.0190(9) 0.0215(9) 0.0003(7) 0.0092(8) 0.0079(8)
N2 0.0358(11) 0.0248(10) 0.0206(9) -0.0004(8) 0.0070(8) 0.0154(9)
N3 0.0357(11) 0.0283(10) 0.0218(9) 0.0088(8) 0.0178(9) 0.0142(9)
N4 0.0382(12) 0.0338(11) 0.0222(9) 0.0097(8) 0.0176(9) 0.0202(10)
C1 0.0316(12) 0.0230(11) 0.0202(10) 0.0016(9) 0.0078(9) 0.0125(10)
C2 0.0392(14) 0.0222(11) 0.0297(13) 0.0004(10) 0.0094(11) 0.0091(11)
C3 0.0396(14) 0.0217(11) 0.0331(13) 0.0027(10) 0.0152(12) 0.0069(11)
C4 0.0446(15) 0.0381(14) 0.0261(12) 0.0001(11) 0.0122(11) 0.0258(13)
C5 0.0498(17) 0.0402(15) 0.0287(13) 0.0054(12) 0.0156(13) 0.0235(14)
C6 0.0470(17) 0.0390(15) 0.0419(16) 0.0145(13) 0.0174(14) 0.0185(14)
C7 0.059(2) 0.061(2) 0.0413(17) 0.0221(16) 0.0198(16) 0.0344(19)
C8 0.0367(13) 0.0195(10) 0.0208(10) 0.0025(8) 0.0137(10) 0.0090(9)
C9 0.0374(13) 0.0248(11) 0.0245(11) 0.0047(9) 0.0117(10) 0.0127(10)
C10 0.0332(13) 0.0255(11) 0.0230(11) 0.0043(9) 0.0073(10) 0.0095(10)
C11 0.0379(13) 0.0261(11) 0.0236(11) 0.0070(9) 0.0173(10) 0.0138(10)
C12 0.0401(15) 0.0364(14) 0.0307(13) 0.0045(11) 0.0176(12) 0.0188(12)
C13 0.0360(14) 0.0328(13) 0.0290(13) 0.0010(11) 0.0136(11) 0.0126(11)
C14 0.0354(13) 0.0277(11) 0.0204(10) 0.0055(9) 0.0138(10) 0.0171(10)
C15 0.0341(12) 0.0306(12) 0.0207(10) 0.0080(9) 0.0151(10) 0.0172(10)
C16 0.0418(15) 0.0398(14) 0.0316(13) 0.0153(11) 0.0257(12) 0.0212(12)
C17 0.0402(14) 0.0328(13) 0.0304(13) 0.0125(11) 0.0225(11) 0.0147(11)
C18 0.0464(15) 0.0391(14) 0.0266(12) 0.0083(11) 0.0210(12) 0.0267(13)
C19 0.0412(15) 0.0358(14) 0.0288(12) 0.0109(11) 0.0181(11) 0.0199(12)
C20 0.0458(17) 0.0444(16) 0.0316(14) 0.0036(12) 0.0165(13) 0.0195(14)
C21 0.059(2) 0.050(2) 0.0357(17) 0.0116(15) 0.0079(16) 0.0157(17)
C22 0.0411(14) 0.0249(11) 0.0231(11) 0.0078(9) 0.0207(10) 0.0130(10)
C23 0.0435(15) 0.0330(13) 0.0251(11) 0.0090(10) 0.0188(11) 0.0206(12)
C24 0.0452(15) 0.0351(13) 0.0293(12) 0.0111(11) 0.0212(12) 0.0235(12)
C25 0.0424(14) 0.0227(11) 0.0255(11) 0.0082(9) 0.0194(11) 0.0145(10)
C26 0.0402(14) 0.0309(13) 0.0206(11) 0.0034(10) 0.0116(11) 0.0091(11)
C27 0.0356(13) 0.0342(13) 0.0235(11) 0.0063(10) 0.0153(11) 0.0078(11)
C28 0.0369(13) 0.0268(11) 0.0205(10) 0.0065(9) 0.0134(10) 0.0184(10)
P1 0.0306(3) 0.0314(3) 0.0330(3) 0.0101(3) 0.0179(3) 0.0144(3)
F1 0.0470(15) 0.085(2) 0.148(3) 0.031(2) 0.0199(18) -0.0056(15)
F2 0.103(2) 0.118(2) 0.0651(16) 0.0614(17) 0.0510(16) 0.076(2)
F3 0.125(2) 0.129(3) 0.0895(19) 0.0657(19) 0.082(2) 0.107(2)
F4 0.103(2) 0.133(3) 0.100(2) 0.094(2) 0.0725(19) 0.087(2)
F5 0.119(2) 0.0773(17) 0.0864(19) 0.0251(15) 0.0673(19) 0.0696(18)
F6 0.0487(13) 0.0483(13) 0.0837(18) 0.0100(12) 0.0178(12) 0.0073(10)
N60 0.121(4) 0.119(4) 0.084(3) 0.058(3) 0.063(3) 0.077(4)
C60 0.215(8) 0.074(3) 0.075(4) 0.036(3) 0.071(5) 0.091(5)
C61 0.060(2) 0.051(2) 0.056(2) 0.0176(18) 0.0218(19) 0.0293(18)

loop_
_atom_type_symbol
_atom_type_description
_atom_type_scat_dispersion_real
_atom_type_scat_dispersion_imag
_atom_type_scat_source
C C 0.0033 0.0016 'International Tables Vol C Tables 4.2.6.8 and 6.1.1.4'
H H 0.0000 0.0000 'International Tables Vol C Tables 4.2.6.8 and 6.1.1.4'
N N 0.0061 0.0033 'International Tables Vol C Tables 4.2.6.8 and 6.1.1.4'
F F 0.0171 0.0103 'International Tables Vol C Tables 4.2.6.8 and 6.1.1.4'
P P 0.1023 0.0942 'International Tables Vol C Tables 4.2.6.8 and 6.1.1.4'
Ag Ag -0.8971 1.1015 'International Tables Vol C Tables 4.2.6.8 and 6.1.1.4'

loop_
_geom_angle_atom_site_label_1
_geom_angle_atom_site_label_2
_geom_angle_atom_site_label_3
_geom_angle
_geom_angle_site_symmetry_3
C1 Ag1 C15 177.09(10) 2_775
C1 N1 C3 111.3(2) .
C1 N1 C8 123.9(2) .
C3 N1 C8 124.9(2) .
C1 N2 C2 111.4(2) .
C1 N2 C4 124.7(3) .
C2 N2 C4 123.9(2) .
C15 N3 C17 111.4(2) .
C15 N3 C22 123.3(2) .
C17 N3 C22 125.3(2) .
C15 N4 C16 111.8(2) .
C15 N4 C18 123.6(2) .
C16 N4 C18 124.7(2) .
N2 C1 N1 104.1(2) .
N2 C1 Ag1 129.3(2) .
N1 C1 Ag1 126.19(17) .
C3 C2 N2 106.7(2) .
C2 C3 N1 106.5(3) .
N2 C4 C5 112.6(2) .
C6 C5 C4 113.4(3) .
C5 C6 C7 111.3(3) .
C9 C8 C13 120.9(2) .
C9 C8 N1 119.6(2) .
C13 C8 N1 119.5(2) .
C8 C9 C10 118.8(3) .
C11 C10 C9 121.2(2) .
C12 C11 C10 118.4(2) .
C12 C11 C14 119.5(2) .
C10 C11 C14 122.0(2) .
C11 C12 C13 121.3(3) .
C8 C13 C12 119.4(3) .
C11 C14 C28 117.8(2) .
C11 C14 C28 116.7(2) 2_775
C28 C14 C28 89.41(19) 2_775
N4 C15 N3 104.0(2) .
N4 C15 Ag1 127.94(19) 2_775
N3 C15 Ag1 127.41(18) 2_775
C17 C16 N4 106.6(2) .
C16 C17 N3 106.3(2) .
N4 C18 C19 112.7(2) .
C18 C19 C20 111.9(2) .
C19 C20 C21 112.9(3) .
C27 C22 C23 120.7(2) .
C27 C22 N3 120.0(3) .
C23 C22 N3 119.3(2) .
C24 C23 C22 120.1(3) .
C23 C24 C25 120.7(3) .
C26 C25 C24 118.4(2) .
C26 C25 C28 124.0(2) .
C24 C25 C28 117.5(2) .
C25 C26 C27 121.6(3) .
C22 C27 C26 118.4(3) .
C25 C28 C14 119.1(2) .
C25 C28 C14 115.9(2) 2_775
C14 C28 C14 90.59(19) 2_775
F1 P1 F5 92.7(2) .
F1 P1 F4 89.5(2) .
F5 P1 F4 90.96(16) .
F1 P1 F3 88.4(2) .
F5 P1 F3 178.28(17) .
F4 P1 F3 90.39(15) .
F1 P1 F6 178.3(2) .
F5 P1 F6 89.04(17) .
F4 P1 F6 90.50(18) .
F3 P1 F6 89.88(18) .
F1 P1 F2 91.2(2) .
F5 P1 F2 90.73(16) .
F4 P1 F2 178.14(17) .
F3 P1 F2 87.90(15) .
F6 P1 F2 88.74(17) .
N60 C61 C60 178.1(6) .

loop_
_geom_bond_atom_site_label_1
_geom_bond_atom_site_label_2
_geom_bond_distance
_geom_bond_site_symmetry_2
Ag1 C1 2.082(3) .
Ag1 C15 2.084(3) 2_775
N1 C1 1.357(3) .
N1 C3 1.380(3) .
N1 C8 1.437(3) .
N2 C1 1.353(3) .
N2 C2 1.378(4) .
N2 C4 1.465(3) .
N3 C15 1.359(3) .
N3 C17 1.381(4) .
N3 C22 1.437(3) .
N4 C15 1.349(3) .
N4 C16 1.377(4) .
N4 C18 1.467(3) .
C2 C3 1.348(4) .
C4 C5 1.515(4) .
C5 C6 1.505(5) .
C6 C7 1.520(5) .
C8 C9 1.377(4) .
C8 C13 1.388(4) .
C9 C10 1.402(3) .
C10 C11 1.395(4) .
C11 C12 1.380(4) .
C11 C14 1.508(3) .
C12 C13 1.389(4) .
C14 C28 1.551(3) .
C14 C28 1.583(4) 2_775
C15 Ag1 2.084(3) 2_775
C16 C17 1.352(4) .
C18 C19 1.509(4) .
C19 C20 1.516(4) .
C20 C21 1.517(5) .
C22 C27 1.374(4) .
C22 C23 1.391(4) .
C23 C24 1.385(4) .
C24 C25 1.389(4) .
C25 C26 1.387(4) .
C25 C28 1.514(3) .
C26 C27 1.409(4) .
C28 C14 1.583(4) 2_775
P1 F1 1.557(3) .
P1 F5 1.561(2) .
P1 F4 1.577(2) .
P1 F3 1.587(2) .
P1 F6 1.591(2) .
P1 F2 1.591(2) .
N60 C61 1.118(6) .
C60 C61 1.439(7) .
